data_4106870
loop_
_publ_author_name
'Weidong Rao'
'Dewi Susanti'
'Philip Wai Hong Chan'

_publ_section_title
;
 Gold-Catalyzed Tandem 1,3-Migration/[2 + 2] Cycloaddition of 1,7-Enyne
 Benzoates to Azabicyclo[4.2.0]oct-5-enes
;
_journal_name_full 'Journal of the American Chemical Society'
_journal_page_first 15248
_journal_page_last 15251
_journal_paper_doi 10.1021/ja2052304
_journal_volume 133
_journal_year 2011
_chemical_formula_moiety 'C37 H39 N O4 S2'
_chemical_formula_sum 'C37 H39 N O4 S2'
_chemical_formula_weight 625.81
_chemical_name_systematic
; 
 ? 
;
_space_group_IT_number 14
_symmetry_cell_setting monoclinic
_symmetry_space_group_name_Hall '-P 2ybc'
_symmetry_space_group_name_H-M 'P 1 21/c 1'
_atom_sites_solution_hydrogens geom
_atom_sites_solution_primary direct
_atom_sites_solution_secondary difmap
_audit_creation_method SHELXL-97
_cell_angle_alpha 90.00
_cell_angle_beta 115.684(4)
_cell_angle_gamma 90.00
_cell_formula_units_Z 4
_cell_length_a 14.5105(10)
_cell_length_b 11.6735(7)
_cell_length_c 21.0625(13)
_cell_measurement_reflns_used 9343
_cell_measurement_temperature 103(2)
_cell_measurement_theta_max 30.88
_cell_measurement_theta_min 2.68
_cell_volume 3215.2(4)
_computing_cell_refinement 'Bruker SAINT'
_computing_data_collection 'Bruker APEX2'
_computing_data_reduction 'Bruker SAINT'
_computing_molecular_graphics 'Bruker SHELXTL'
_computing_publication_material 'Bruker SHELXTL'
_computing_structure_refinement 'SHELXL-97 (Sheldrick, 2008)'
_computing_structure_solution 'SHELXS-97 (Sheldrick, 2008)'
_diffrn_ambient_temperature 103(2)
_diffrn_measured_fraction_theta_full 0.983
_diffrn_measured_fraction_theta_max 0.983
_diffrn_measurement_device_type 'Bruker APEX-II CCD'
_diffrn_measurement_method '\f and \w scans'
_diffrn_radiation_monochromator graphite
_diffrn_radiation_source 'fine-focus sealed tube'
_diffrn_radiation_type MoK\a
_diffrn_radiation_wavelength 0.71073
_diffrn_reflns_av_R_equivalents 0.0312
_diffrn_reflns_av_sigmaI/netI 0.0354
_diffrn_reflns_limit_h_max 21
_diffrn_reflns_limit_h_min -21
_diffrn_reflns_limit_k_max 16
_diffrn_reflns_limit_k_min -15
_diffrn_reflns_limit_l_max 30
_diffrn_reflns_limit_l_min -27
_diffrn_reflns_number 45078
_diffrn_reflns_theta_full 31.19
_diffrn_reflns_theta_max 31.19
_diffrn_reflns_theta_min 1.56
_exptl_absorpt_coefficient_mu 0.207
_exptl_absorpt_correction_T_max 0.9236
_exptl_absorpt_correction_T_min 0.9181
_exptl_absorpt_correction_type multi-scan
_exptl_absorpt_process_details sadabs
_exptl_crystal_colour colourless
_exptl_crystal_density_diffrn 1.293
_exptl_crystal_description block
_exptl_crystal_F_000 1328
_exptl_crystal_size_max 0.42
_exptl_crystal_size_mid 0.40
_exptl_crystal_size_min 0.39
_refine_diff_density_max 0.526
_refine_diff_density_min -0.493
_refine_diff_density_rms 0.081
_refine_ls_extinction_method none
_refine_ls_goodness_of_fit_ref 1.054
_refine_ls_hydrogen_treatment constr
_refine_ls_matrix_type full
_refine_ls_number_parameters 399
_refine_ls_number_reflns 10233
_refine_ls_number_restraints 0
_refine_ls_restrained_S_all 1.054
_refine_ls_R_factor_all 0.0579
_refine_ls_R_factor_gt 0.0411
_refine_ls_shift/su_max 0.002
_refine_ls_shift/su_mean 0.000
_refine_ls_structure_factor_coef Fsqd
_refine_ls_weighting_details 'calc w=1/[\s^2^(Fo^2^)+(0.0670P)^2^+0.8590P] where P=(Fo^2^+2Fc^2^)/3'
_refine_ls_weighting_scheme calc
_refine_ls_wR_factor_gt 0.1094
_refine_ls_wR_factor_ref 0.1246
_reflns_number_gt 8074
_reflns_number_total 10233
_reflns_threshold_expression >2sigma(I)
_cod_data_source_file ja2052304_si_008.cif
_cod_data_source_block chan134
_cod_database_code 4106870

loop_
_symmetry_equiv_pos_as_xyz
'x, y, z'
'-x, y+1/2, -z+1/2'
'-x, -y, -z'
'x, -y-1/2, z-1/2'

loop_
_atom_site_label
_atom_site_type_symbol
_atom_site_fract_x
_atom_site_fract_y
_atom_site_fract_z
_atom_site_U_iso_or_equiv
_atom_site_adp_type
_atom_site_occupancy
_atom_site_symmetry_multiplicity
_atom_site_calc_flag
_atom_site_refinement_flags
S1 S 0.47763(3) 0.37791(3) 0.62746(2) 0.02617(9) Uani 1 1 d .
S2 S 0.50572(2) 1.01491(3) 0.641016(16) 0.01639(8) Uani 1 1 d .
O1 O 0.18797(6) 0.62051(8) 0.49939(5) 0.01622(18) Uani 1 1 d .
O2 O 0.15264(7) 0.55533(9) 0.39024(5) 0.0248(2) Uani 1 1 d .
O3 O 0.53738(7) 1.08730(8) 0.59895(5) 0.0213(2) Uani 1 1 d .
O4 O 0.50062(7) 1.06044(8) 0.70284(5) 0.0219(2) Uani 1 1 d .
N1 N 0.39159(8) 0.96726(9) 0.58989(6) 0.0161(2) Uani 1 1 d .
C1 C 0.32791(9) 0.92162(11) 0.62391(7) 0.0159(2) Uani 1 1 d .
H1 H 0.3689 0.9295 0.6760 0.019 Uiso 1 1 calc R
C2 C 0.30173(9) 0.79575(11) 0.60878(6) 0.0152(2) Uani 1 1 d .
C3 C 0.33405(9) 0.74030(10) 0.56701(6) 0.0144(2) Uani 1 1 d .
C4 C 0.29658(9) 0.63730(10) 0.51869(6) 0.0154(2) Uani 1 1 d .
C5 C 0.32200(9) 0.70817(11) 0.46514(7) 0.0175(2) Uani 1 1 d .
H5A H 0.3613 0.6649 0.4446 0.021 Uiso 1 1 calc R
H5B H 0.2618 0.7462 0.4279 0.021 Uiso 1 1 calc R
C6 C 0.38866(9) 0.78897(11) 0.52668(6) 0.0157(2) Uani 1 1 d .
H6 H 0.4623 0.7661 0.5479 0.019 Uiso 1 1 calc R
C7 C 0.37615(9) 0.91843(11) 0.52081(7) 0.0168(2) Uani 1 1 d .
H7A H 0.4267 0.9517 0.5062 0.020 Uiso 1 1 calc R
H7B H 0.3068 0.9380 0.4846 0.020 Uiso 1 1 calc R
C8 C 0.23157(9) 0.99786(11) 0.60276(7) 0.0193(3) Uani 1 1 d .
H8A H 0.1915 0.9689 0.6273 0.023 Uiso 1 1 calc R
H8B H 0.2540 1.0766 0.6201 0.023 Uiso 1 1 calc R
C9 C 0.16205(9) 1.00395(11) 0.52498(7) 0.0183(2) Uani 1 1 d .
C10 C 0.16550(10) 1.09832(12) 0.48562(8) 0.0260(3) Uani 1 1 d .
H10 H 0.2134 1.1578 0.5079 0.031 Uiso 1 1 calc R
C11 C 0.09985(11) 1.10682(13) 0.41421(9) 0.0302(3) Uani 1 1 d .
H11 H 0.1023 1.1725 0.3884 0.036 Uiso 1 1 calc R
C12 C 0.03097(11) 1.01963(13) 0.38069(8) 0.0266(3) Uani 1 1 d .
H12 H -0.0134 1.0251 0.3319 0.032 Uiso 1 1 calc R
C13 C 0.02722(10) 0.92456(12) 0.41880(7) 0.0224(3) Uani 1 1 d .
H13 H -0.0195 0.8643 0.3961 0.027 Uiso 1 1 calc R
C14 C 0.09202(10) 0.91738(11) 0.49046(7) 0.0198(3) Uani 1 1 d .
H14 H 0.0884 0.8522 0.5163 0.024 Uiso 1 1 calc R
C15 C 0.23877(9) 0.74046(11) 0.64187(6) 0.0169(2) Uani 1 1 d .
H15A H 0.2290 0.6584 0.6288 0.020 Uiso 1 1 calc R
H15B H 0.1705 0.7770 0.6227 0.020 Uiso 1 1 calc R
C16 C 0.28886(9) 0.75090(12) 0.72257(6) 0.0190(2) Uani 1 1 d .
H16A H 0.3579 0.7161 0.7416 0.023 Uiso 1 1 calc R
H16B H 0.2971 0.8330 0.7356 0.023 Uiso 1 1 calc R
C17 C 0.22694(11) 0.69277(12) 0.75647(7) 0.0222(3) Uani 1 1 d .
H17A H 0.2124 0.6128 0.7393 0.027 Uiso 1 1 calc R
H17B H 0.2687 0.6901 0.8081 0.027 Uiso 1 1 calc R
C18 C 0.12654(12) 0.75277(15) 0.74100(9) 0.0332(3) Uani 1 1 d .
H18A H 0.1412 0.8311 0.7609 0.040 Uiso 1 1 calc R
H18B H 0.0866 0.7598 0.6893 0.040 Uiso 1 1 calc R
C19 C 0.06247(16) 0.69067(18) 0.77088(11) 0.0458(5) Uani 1 1 d .
H19A H 0.0488 0.6124 0.7522 0.069 Uiso 1 1 calc R
H19B H -0.0024 0.7313 0.7574 0.069 Uiso 1 1 calc R
H19C H 0.0995 0.6881 0.8224 0.069 Uiso 1 1 calc R
C20 C 0.35567(9) 0.52792(11) 0.54497(7) 0.0166(2) Uani 1 1 d .
C21 C 0.35146(11) 0.43120(12) 0.50226(7) 0.0235(3) Uani 1 1 d .
H21 H 0.3103 0.4283 0.4528 0.028 Uiso 1 1 calc R
C22 C 0.41285(11) 0.34349(13) 0.54001(8) 0.0262(3) Uani 1 1 d .
H22 H 0.4189 0.2723 0.5203 0.031 Uiso 1 1 calc R
C23 C 0.42139(10) 0.51045(12) 0.61401(7) 0.0212(3) Uani 1 1 d .
H23 H 0.4344 0.5652 0.6503 0.025 Uiso 1 1 calc R
C24 C 0.12477(9) 0.58857(11) 0.43349(7) 0.0174(2) Uani 1 1 d .
C25 C 0.01562(9) 0.60206(10) 0.42014(7) 0.0179(2) Uani 1 1 d .
C26 C -0.05950(10) 0.58930(12) 0.35146(7) 0.0233(3) Uani 1 1 d .
H26 H -0.0410 0.5707 0.3146 0.028 Uiso 1 1 calc R
C27 C -0.16182(10) 0.60393(12) 0.33696(8) 0.0285(3) Uani 1 1 d .
H27 H -0.2132 0.5968 0.2900 0.034 Uiso 1 1 calc R
C28 C -0.18894(10) 0.62881(12) 0.39081(9) 0.0289(3) Uani 1 1 d .
H28 H -0.2590 0.6384 0.3807 0.035 Uiso 1 1 calc R
C29 C -0.11431(10) 0.63979(12) 0.45956(8) 0.0248(3) Uani 1 1 d .
H29 H -0.1334 0.6556 0.4965 0.030 Uiso 1 1 calc R
C30 C -0.01169(10) 0.62776(11) 0.47447(7) 0.0197(3) Uani 1 1 d .
H30 H 0.0396 0.6370 0.5213 0.024 Uiso 1 1 calc R
C31 C 0.58709(9) 0.89401(11) 0.66638(7) 0.0158(2) Uani 1 1 d .
C32 C 0.57557(9) 0.81339(11) 0.71126(7) 0.0178(2) Uani 1 1 d .
H32 H 0.5297 0.8275 0.7316 0.021 Uiso 1 1 calc R
C33 C 0.63120(9) 0.71298(11) 0.72590(7) 0.0192(2) Uani 1 1 d .
H33 H 0.6228 0.6579 0.7562 0.023 Uiso 1 1 calc R
C34 C 0.69971(10) 0.69107(11) 0.69687(7) 0.0202(3) Uani 1 1 d .
C35 C 0.75987(12) 0.58116(13) 0.71340(9) 0.0312(3) Uani 1 1 d .
H35A H 0.8051 0.5809 0.6898 0.047 Uiso 1 1 calc R
H35B H 0.7127 0.5161 0.6968 0.047 Uiso 1 1 calc R
H35C H 0.8010 0.5749 0.7644 0.047 Uiso 1 1 calc R
C36 C 0.71098(10) 0.77306(12) 0.65285(7) 0.0217(3) Uani 1 1 d .
H36 H 0.7577 0.7594 0.6331 0.026 Uiso 1 1 calc R
C37 C 0.65535(10) 0.87464(11) 0.63714(7) 0.0197(3) Uani 1 1 d .
H37 H 0.6638 0.9299 0.6070 0.024 Uiso 1 1 calc R

loop_
_atom_site_aniso_label
_atom_site_aniso_U_11
_atom_site_aniso_U_22
_atom_site_aniso_U_33
_atom_site_aniso_U_23
_atom_site_aniso_U_13
_atom_site_aniso_U_12
S1 0.02245(16) 0.02742(18) 0.02525(18) 0.00689(14) 0.00715(14) 0.00856(13)
S2 0.01482(13) 0.01568(14) 0.01881(16) -0.00126(11) 0.00743(11) -0.00106(10)
O1 0.0128(4) 0.0208(4) 0.0142(4) -0.0013(3) 0.0050(3) 0.0002(3)
O2 0.0216(4) 0.0318(5) 0.0188(5) -0.0065(4) 0.0067(4) 0.0030(4)
O3 0.0202(4) 0.0177(4) 0.0278(5) 0.0024(4) 0.0120(4) -0.0022(3)
O4 0.0203(4) 0.0228(5) 0.0234(5) -0.0086(4) 0.0104(4) -0.0038(4)
N1 0.0140(4) 0.0189(5) 0.0156(5) -0.0008(4) 0.0068(4) -0.0008(4)
C1 0.0143(5) 0.0196(6) 0.0150(6) -0.0021(4) 0.0073(4) 0.0001(4)
C2 0.0124(5) 0.0195(6) 0.0132(5) -0.0003(4) 0.0051(4) 0.0003(4)
C3 0.0131(5) 0.0171(5) 0.0122(5) 0.0009(4) 0.0047(4) 0.0008(4)
C4 0.0128(5) 0.0190(6) 0.0140(6) -0.0016(4) 0.0056(4) 0.0003(4)
C5 0.0174(5) 0.0218(6) 0.0141(6) -0.0005(5) 0.0076(4) 0.0005(4)
C6 0.0135(5) 0.0206(6) 0.0142(6) -0.0007(4) 0.0073(4) 0.0011(4)
C7 0.0165(5) 0.0200(6) 0.0144(6) 0.0007(5) 0.0071(4) 0.0008(4)
C8 0.0155(5) 0.0205(6) 0.0220(6) -0.0061(5) 0.0081(5) 0.0010(4)
C9 0.0138(5) 0.0181(6) 0.0237(7) -0.0022(5) 0.0087(5) 0.0041(4)
C10 0.0186(6) 0.0206(6) 0.0370(8) 0.0031(6) 0.0102(6) 0.0011(5)
C11 0.0250(7) 0.0283(7) 0.0365(9) 0.0124(6) 0.0125(6) 0.0044(6)
C12 0.0254(7) 0.0290(7) 0.0232(7) 0.0053(6) 0.0085(6) 0.0081(5)
C13 0.0219(6) 0.0212(6) 0.0213(7) -0.0015(5) 0.0068(5) 0.0031(5)
C14 0.0193(6) 0.0178(6) 0.0221(6) 0.0004(5) 0.0089(5) 0.0018(4)
C15 0.0161(5) 0.0220(6) 0.0137(6) -0.0008(5) 0.0075(4) -0.0014(4)
C16 0.0183(5) 0.0246(6) 0.0134(6) -0.0005(5) 0.0062(5) 0.0012(5)
C17 0.0303(7) 0.0211(6) 0.0175(6) 0.0034(5) 0.0126(5) 0.0020(5)
C18 0.0322(8) 0.0436(9) 0.0336(8) 0.0089(7) 0.0234(7) 0.0031(7)
C19 0.0535(11) 0.0543(11) 0.0502(11) -0.0153(9) 0.0418(10) -0.0202(9)
C20 0.0145(5) 0.0195(6) 0.0166(6) -0.0002(5) 0.0075(4) 0.0010(4)
C21 0.0258(6) 0.0237(7) 0.0196(6) -0.0009(5) 0.0085(5) 0.0067(5)
C22 0.0277(7) 0.0239(7) 0.0274(7) -0.0001(6) 0.0121(6) 0.0078(5)
C23 0.0190(6) 0.0236(6) 0.0183(6) 0.0007(5) 0.0056(5) 0.0033(5)
C24 0.0174(5) 0.0156(5) 0.0164(6) -0.0004(4) 0.0046(5) 0.0014(4)
C25 0.0154(5) 0.0138(5) 0.0216(6) 0.0003(5) 0.0054(5) 0.0009(4)
C26 0.0201(6) 0.0207(6) 0.0227(7) -0.0019(5) 0.0032(5) 0.0013(5)
C27 0.0177(6) 0.0233(7) 0.0322(8) -0.0003(6) -0.0008(5) 0.0003(5)
C28 0.0152(6) 0.0221(7) 0.0445(9) 0.0046(6) 0.0085(6) 0.0014(5)
C29 0.0217(6) 0.0197(6) 0.0369(8) 0.0041(6) 0.0162(6) 0.0028(5)
C30 0.0177(5) 0.0160(6) 0.0240(7) 0.0018(5) 0.0078(5) 0.0002(4)
C31 0.0123(5) 0.0190(6) 0.0149(6) -0.0010(4) 0.0049(4) -0.0006(4)
C32 0.0142(5) 0.0244(6) 0.0161(6) 0.0004(5) 0.0077(4) -0.0014(4)
C33 0.0173(5) 0.0231(6) 0.0164(6) 0.0037(5) 0.0067(5) -0.0006(5)
C34 0.0191(6) 0.0220(6) 0.0182(6) 0.0022(5) 0.0068(5) 0.0032(5)
C35 0.0364(8) 0.0275(7) 0.0349(8) 0.0102(6) 0.0202(7) 0.0126(6)
C36 0.0209(6) 0.0256(6) 0.0227(7) 0.0039(5) 0.0134(5) 0.0048(5)
C37 0.0187(6) 0.0232(6) 0.0199(6) 0.0051(5) 0.0108(5) 0.0011(5)

loop_
_atom_type_symbol
_atom_type_description
_atom_type_scat_dispersion_real
_atom_type_scat_dispersion_imag
_atom_type_scat_source
C C 0.0033 0.0016 'International Tables Vol C Tables 4.2.6.8 and 6.1.1.4'
H H 0.0000 0.0000 'International Tables Vol C Tables 4.2.6.8 and 6.1.1.4'
N N 0.0061 0.0033 'International Tables Vol C Tables 4.2.6.8 and 6.1.1.4'
O O 0.0106 0.0060 'International Tables Vol C Tables 4.2.6.8 and 6.1.1.4'
S S 0.1246 0.1234 'International Tables Vol C Tables 4.2.6.8 and 6.1.1.4'

loop_
_geom_angle_atom_site_label_1
_geom_angle_atom_site_label_2
_geom_angle_atom_site_label_3
_geom_angle
C22 S1 C23 91.94(7)
O3 S2 O4 119.80(6)
O3 S2 N1 107.33(6)
O4 S2 N1 106.72(5)
O3 S2 C31 107.81(6)
O4 S2 C31 108.14(6)
N1 S2 C31 106.32(6)
C24 O1 C4 119.74(10)
C7 N1 C1 118.12(10)
C7 N1 S2 117.11(8)
C1 N1 S2 117.86(8)
N1 C1 C2 113.33(10)
N1 C1 C8 109.02(10)
C2 C1 C8 112.53(10)
N1 C1 H1 107.2
C2 C1 H1 107.2
C8 C1 H1 107.2
C3 C2 C15 123.59(11)
C3 C2 C1 118.83(11)
C15 C2 C1 117.57(10)
C2 C3 C6 127.84(11)
C2 C3 C4 134.69(11)
C6 C3 C4 92.51(9)
O1 C4 C20 111.29(10)
O1 C4 C3 108.85(9)
C20 C4 C3 116.43(10)
O1 C4 C5 115.66(10)
C20 C4 C5 116.04(10)
C3 C4 C5 86.37(9)
C6 C5 C4 88.62(9)
C6 C5 H5A 113.9
C4 C5 H5A 113.9
C6 C5 H5B 113.9
C4 C5 H5B 113.9
H5A C5 H5B 111.1
C3 C6 C7 110.37(10)
C3 C6 C5 87.24(9)
C7 C6 C5 121.73(10)
C3 C6 H6 111.7
C7 C6 H6 111.7
C5 C6 H6 111.7
N1 C7 C6 109.85(10)
N1 C7 H7A 109.7
C6 C7 H7A 109.7
N1 C7 H7B 109.7
C6 C7 H7B 109.7
H7A C7 H7B 108.2
C9 C8 C1 115.75(10)
C9 C8 H8A 108.3
C1 C8 H8A 108.3
C9 C8 H8B 108.3
C1 C8 H8B 108.3
H8A C8 H8B 107.4
C10 C9 C14 117.99(13)
C10 C9 C8 120.28(12)
C14 C9 C8 121.72(12)
C11 C10 C9 121.02(13)
C11 C10 H10 119.5
C9 C10 H10 119.5
C12 C11 C10 120.18(14)
C12 C11 H11 119.9
C10 C11 H11 119.9
C13 C12 C11 119.61(14)
C13 C12 H12 120.2
C11 C12 H12 120.2
C12 C13 C14 119.93(13)
C12 C13 H13 120.0
C14 C13 H13 120.0
C13 C14 C9 121.26(13)
C13 C14 H14 119.4
C9 C14 H14 119.4
C2 C15 C16 112.65(10)
C2 C15 H15A 109.1
C16 C15 H15A 109.1
C2 C15 H15B 109.1
C16 C15 H15B 109.1
H15A C15 H15B 107.8
C17 C16 C15 112.94(11)
C17 C16 H16A 109.0
C15 C16 H16A 109.0
C17 C16 H16B 109.0
C15 C16 H16B 109.0
H16A C16 H16B 107.8
C18 C17 C16 113.49(11)
C18 C17 H17A 108.9
C16 C17 H17A 108.9
C18 C17 H17B 108.9
C16 C17 H17B 108.9
H17A C17 H17B 107.7
C19 C18 C17 113.23(15)
C19 C18 H18A 108.9
C17 C18 H18A 108.9
C19 C18 H18B 108.9
C17 C18 H18B 108.9
H18A C18 H18B 107.7
C18 C19 H19A 109.5
C18 C19 H19B 109.5
H19A C19 H19B 109.5
C18 C19 H19C 109.5
H19A C19 H19C 109.5
H19B C19 H19C 109.5
C23 C20 C21 111.86(12)
C23 C20 C4 122.86(11)
C21 C20 C4 125.28(11)
C22 C21 C20 112.79(13)
C22 C21 H21 123.6
C20 C21 H21 123.6
C21 C22 S1 111.47(11)
C21 C22 H22 124.3
S1 C22 H22 124.3
C20 C23 S1 111.93(10)
C20 C23 H23 124.0
S1 C23 H23 124.0
O2 C24 O1 124.48(11)
O2 C24 C25 124.47(12)
O1 C24 C25 111.04(11)
C26 C25 C30 120.15(12)
C26 C25 C24 118.29(12)
C30 C25 C24 121.56(11)
C27 C26 C25 119.74(14)
C27 C26 H26 120.1
C25 C26 H26 120.1
C28 C27 C26 120.12(13)
C28 C27 H27 119.9
C26 C27 H27 119.9
C27 C28 C29 120.29(13)
C27 C28 H28 119.9
C29 C28 H28 119.9
C28 C29 C30 120.10(14)
C28 C29 H29 119.9
C30 C29 H29 119.9
C29 C30 C25 119.57(13)
C29 C30 H30 120.2
C25 C30 H30 120.2
C37 C31 C32 120.48(11)
C37 C31 S2 120.39(10)
C32 C31 S2 118.90(9)
C33 C32 C31 119.63(12)
C33 C32 H32 120.2
C31 C32 H32 120.2
C32 C33 C34 121.04(12)
C32 C33 H33 119.5
C34 C33 H33 119.5
C36 C34 C33 118.49(12)
C36 C34 C35 121.12(12)
C33 C34 C35 120.38(12)
C34 C35 H35A 109.5
C34 C35 H35B 109.5
H35A C35 H35B 109.5
C34 C35 H35C 109.5
H35A C35 H35C 109.5
H35B C35 H35C 109.5
C34 C36 C37 121.42(12)
C34 C36 H36 119.3
C37 C36 H36 119.3
C36 C37 C31 118.93(12)
C36 C37 H37 120.5
C31 C37 H37 120.5

loop_
_geom_bond_atom_site_label_1
_geom_bond_atom_site_label_2
_geom_bond_distance
S1 C22 1.7138(16)
S1 C23 1.7145(14)
S2 O3 1.4364(10)
S2 O4 1.4377(10)
S2 N1 1.6327(11)
S2 C31 1.7676(13)
O1 C24 1.3429(15)
O1 C4 1.4602(14)
O2 C24 1.2095(16)
N1 C7 1.4865(16)
N1 C1 1.4916(16)
C1 C2 1.5165(17)
C1 C8 1.5508(17)
C1 H1 1.0000
C2 C3 1.3306(17)
C2 C15 1.5128(17)
C3 C6 1.5021(17)
C3 C4 1.5158(17)
C4 C20 1.5035(17)
C4 C5 1.5662(18)
C5 C6 1.5551(18)
C5 H5A 0.9900
C5 H5B 0.9900
C6 C7 1.5207(18)
C6 H6 1.0000
C7 H7A 0.9900
C7 H7B 0.9900
C8 C9 1.5081(18)
C8 H8A 0.9900
C8 H8B 0.9900
C9 C10 1.393(2)
C9 C14 1.3935(18)
C10 C11 1.392(2)
C10 H10 0.9500
C11 C12 1.386(2)
C11 H11 0.9500
C12 C13 1.384(2)
C12 H12 0.9500
C13 C14 1.3926(19)
C13 H13 0.9500
C14 H14 0.9500
C15 C16 1.5368(17)
C15 H15A 0.9900
C15 H15B 0.9900
C16 C17 1.5276(19)
C16 H16A 0.9900
C16 H16B 0.9900
C17 C18 1.519(2)
C17 H17A 0.9900
C17 H17B 0.9900
C18 C19 1.514(2)
C18 H18A 0.9900
C18 H18B 0.9900
C19 H19A 0.9800
C19 H19B 0.9800
C19 H19C 0.9800
C20 C23 1.3651(18)
C20 C21 1.4283(19)
C21 C22 1.3639(19)
C21 H21 0.9500
C22 H22 0.9500
C23 H23 0.9500
C24 C25 1.4921(17)
C25 C26 1.3914(18)
C25 C30 1.3963(19)
C26 C27 1.3905(19)
C26 H26 0.9500
C27 C28 1.383(2)
C27 H27 0.9500
C28 C29 1.388(2)
C28 H28 0.9500
C29 C30 1.3894(18)
C29 H29 0.9500
C30 H30 0.9500
C31 C37 1.3929(17)
C31 C32 1.3943(18)
C32 C33 1.3801(18)
C32 H32 0.9500
C33 C34 1.3981(18)
C33 H33 0.9500
C34 C36 1.3906(19)
C34 C35 1.5053(19)
C35 H35A 0.9800
C35 H35B 0.9800
C35 H35C 0.9800
C36 C37 1.3913(18)
C36 H36 0.9500
C37 H37 0.9500
